data_9014469
loop_
_publ_author_name
'Romero, S.'
'Mosset, A.'
'Trombe, J.'

_publ_section_title
;
 Two new families of lanthanide mixed-ligand complexes, oxalate-carbonate and
 oxalate-formate: synthesis and and structure of (Ce(H2O))2(C2O4)2(CO3)*2.5H2O
 _cod_database_code 1008972
;
_journal_name_full 'Journal of Solid State Chemistry'
_journal_page_first 256
_journal_page_last 266
_journal_paper_doi 10.1006/jssc.1996.0382
_journal_volume 127
_journal_year 1996
_chemical_formula_sum 'C5 Ce2 O15.5'
_space_group_IT_number 2
_symmetry_space_group_name_Hall '-P 1'
_symmetry_space_group_name_H-M 'P -1'
_cell_angle_alpha 105.59
_cell_angle_beta 90.47
_cell_angle_gamma 105.13
_cell_length_a 6.329
_cell_length_b 8.743
_cell_length_c 13.004
_cell_formula_units_Z 2
_cell_volume 666.691
_database_code_amcsd 0016835
_exptl_crystal_density_diffrn 2.930
_cod_duplicate_entry 1008972
_cod_original_formula_sum 'Ce2 O15.5 C5'
_cod_database_code 9014469
_amcsd_formula_title (Ce(H2O))2(C2O4)2(CO3)*2.5H2O

loop_
_space_group_symop_operation_xyz
x,y,z
-x,-y,-z

loop_
_atom_site_label
_atom_site_fract_x
_atom_site_fract_y
_atom_site_fract_z
_atom_site_occupancy
Ce1 0.06026 0.03013 0.25725 1.00000
Ce2 0.30963 0.66699 0.07528 1.00000
O1 0.26490 0.31830 0.28370 1.00000
O2 0.33580 0.54120 0.22400 1.00000
O3 -0.05510 0.16160 0.12610 1.00000
O4 0.00730 0.38650 0.06750 1.00000
O5 0.48060 0.20150 0.05550 1.00000
O6 0.32900 -0.02830 0.10300 1.00000
O7 0.18570 0.14790 0.45420 1.00000
O8 0.14180 0.12820 0.62090 1.00000
O9 0.66190 0.56930 0.07610 1.00000
O10 0.98700 0.73100 0.16010 1.00000
O11 0.70310 0.83070 0.16020 1.00000
O12 0.36070 0.89710 0.29360 1.00000
O13 -0.23220 0.17100 0.33790 1.00000
O14 0.77750 0.47660 0.30720 1.00000
O15 -0.18300 0.28850 0.56370 0.50000
O16 -0.35700 0.25800 0.54330 0.50000
O17 -0.46400 0.45700 0.51210 0.50000
C1 0.23260 0.39610 0.21910 1.00000
C2 0.04330 0.30570 0.12950 1.00000
C3 0.44600 0.05120 0.04550 1.00000
C4 0.09370 0.08050 0.52160 1.00000
C5 0.78540 0.70800 0.13100 1.00000

loop_
_cod_related_entry_id
_cod_related_entry_database
_cod_related_entry_code
1 AMCSD 0016835
